data_7055678
loop_
_publ_author_name
'Peddarao, Thota'
'Baishya, Ashim'
'Barman, Milan Kr.'
'Kumar, Ajay'
'Nembenna, Sharanappa'

_publ_section_title
;
 Metal-free access of bulky N,N&#x2032;-diarylcarbodiimides and their
 reduction: bulky N,N&#x2032;-diarylformamidines
;
_journal_issue 9
_journal_name_full 'New J. Chem.'
_journal_page_first 7627
_journal_paper_doi 10.1039/C6NJ00907G
_journal_volume 40
_journal_year 2016
_chemical_formula_sum 'C17 H18 N2'
_chemical_formula_weight 250.33
_chemical_name_systematic
;
 ?
;
_space_group_IT_number 14
_symmetry_cell_setting monoclinic
_symmetry_space_group_name_Hall '-P 2ybc'
_symmetry_space_group_name_H-M 'P 1 21/c 1'
_atom_sites_solution_hydrogens geom
_atom_sites_solution_primary direct
_atom_sites_solution_secondary difmap
_audit_creation_method SHELXL-97
_audit_update_record
;
2014-01-22 deposited with the CCDC.
2016-07-04 downloaded from the CCDC.
;
_cell_angle_alpha 90.00
_cell_angle_beta 99.957(2)
_cell_angle_gamma 90.00
_cell_formula_units_Z 4
_cell_length_a 8.2782(2)
_cell_length_b 7.7779(2)
_cell_length_c 23.1597(6)
_cell_measurement_reflns_used 4589
_cell_measurement_temperature 296(2)
_cell_measurement_theta_max 21.96
_cell_measurement_theta_min 2.50
_cell_volume 1468.72(6)
_computing_cell_refinement 'Bruker SAINT'
_computing_data_collection 'Bruker APEX2'
_computing_data_reduction 'Bruker SAINT  A'
_computing_molecular_graphics 'Bruker SHELXTL'
_computing_publication_material 'Bruker SHELXTL'
_computing_structure_refinement 'SHELXL-97 (Sheldrick, 2008)'
_computing_structure_solution 'SHELXS-97 (Sheldrick, 2008)'
_diffrn_ambient_temperature 296(2)
_diffrn_measured_fraction_theta_full 0.998
_diffrn_measured_fraction_theta_max 0.998
_diffrn_measurement_device_type 'Bruker APEX-II CCD'
_diffrn_measurement_method '\f and \w scans'
_diffrn_radiation_monochromator graphite
_diffrn_radiation_source 'fine-focus sealed tube'
_diffrn_radiation_type MoK\a
_diffrn_radiation_wavelength 0.71073
_diffrn_reflns_av_R_equivalents 0.0344
_diffrn_reflns_av_sigmaI/netI 0.0214
_diffrn_reflns_limit_h_max 10
_diffrn_reflns_limit_h_min -10
_diffrn_reflns_limit_k_max 9
_diffrn_reflns_limit_k_min -9
_diffrn_reflns_limit_l_max 28
_diffrn_reflns_limit_l_min -28
_diffrn_reflns_number 19269
_diffrn_reflns_theta_full 26.40
_diffrn_reflns_theta_max 26.40
_diffrn_reflns_theta_min 2.77
_exptl_absorpt_coefficient_mu 0.067
_exptl_absorpt_correction_T_max 0.7454
_exptl_absorpt_correction_T_min 0.6819
_exptl_absorpt_correction_type sphere
_exptl_absorpt_process_details SADABS-2008
_exptl_crystal_density_diffrn 1.132
_exptl_crystal_density_method 'not measured'
_exptl_crystal_F_000 536
_exptl_crystal_size_max 0.09
_exptl_crystal_size_mid 0.06
_exptl_crystal_size_min 0.04
_refine_diff_density_max 0.336
_refine_diff_density_min -0.161
_refine_diff_density_rms 0.032
_refine_ls_extinction_coef 0.031(7)
_refine_ls_extinction_expression Fc^*^=kFc[1+0.001xFc^2^\l^3^/sin(2\q)]^-1/4^
_refine_ls_extinction_method SHELXL
_refine_ls_goodness_of_fit_ref 1.199
_refine_ls_hydrogen_treatment constr
_refine_ls_matrix_type full
_refine_ls_number_parameters 177
_refine_ls_number_reflns 3008
_refine_ls_number_restraints 1
_refine_ls_restrained_S_all 1.355
_refine_ls_R_factor_all 0.0814
_refine_ls_R_factor_gt 0.0534
_refine_ls_shift/su_max 0.000
_refine_ls_shift/su_mean 0.000
_refine_ls_structure_factor_coef Fsqd
_refine_ls_weighting_details 'calc w=1/[\s^2^(Fo^2^)+(0.1000P)^2^+0.0920P] where P=(Fo^2^+2Fc^2^)/3'
_refine_ls_weighting_scheme calc
_refine_ls_wR_factor_gt 0.1783
_refine_ls_wR_factor_ref 0.2029
_reflns_number_gt 1970
_reflns_number_total 3008
_reflns_threshold_expression >2\s(I)
_cod_data_source_file c6nj00907g2.cif
_cod_data_source_block sn_132_999
_cod_depositor_comments
;
The following automatic conversions were performed:

'_symmetry_cell_setting' value 'Monoclinic' changed to 'monoclinic'
according to
/usr/data/users/saulius/crontab/automatic-downloads/rss-feeds/RSC/lib/dictionaries/cif_core.dic
dictionary named 'cif_core.dic' version 2.4.2 from 2011-04-26.

Automatic conversion script
Id: cif_fix_values 4268 2015-11-12 08:31:59Z antanas 

 Adding full bibliography for 7055678.cif.
;
_cod_original_sg_symbol_H-M 'P2(1)/c  '
_cod_database_code 7055678

loop_
_symmetry_equiv_pos_as_xyz
'x, y, z'
'-x, y+1/2, -z+1/2'
'-x, -y, -z'
'x, -y-1/2, z-1/2'

loop_
_atom_site_label
_atom_site_type_symbol
_atom_site_fract_x
_atom_site_fract_y
_atom_site_fract_z
_atom_site_U_iso_or_equiv
_atom_site_adp_type
_atom_site_occupancy
_atom_site_symmetry_multiplicity
_atom_site_calc_flag
_atom_site_refinement_flags
N2 N 0.9890(2) 0.3640(3) 0.12945(8) 0.0775(6) Uani 1 1 d .
N1 N 0.9688(2) 0.3149(3) 0.02639(8) 0.0794(6) Uani 1 1 d D
C1 C 0.9771(2) 0.3264(3) 0.07875(9) 0.0639(6) Uani 1 1 d .
C2 C 1.1258(3) 0.1846(4) -0.06115(12) 0.0993(9) Uani 1 1 d .
H2A H 1.1541 0.3039 -0.0629 0.149 Uiso 1 1 calc R
H2B H 1.1589 0.1245 -0.0934 0.149 Uiso 1 1 calc R
H2C H 1.1808 0.1362 -0.0249 0.149 Uiso 1 1 calc R
C4 C 0.8383(3) 0.2198(4) 0.21907(13) 0.0934(8) Uani 1 1 d .
H4A H 0.8110 0.1742 0.2547 0.140 Uiso 1 1 calc R
H4B H 0.8034 0.1408 0.1875 0.140 Uiso 1 1 calc R
H4C H 0.7840 0.3281 0.2104 0.140 Uiso 1 1 calc R
C5 C 1.3378(3) 0.4111(4) 0.13797(12) 0.0995(8) Uani 1 1 d .
H5A H 1.4531 0.4287 0.1510 0.149 Uiso 1 1 calc R
H5B H 1.2862 0.5192 0.1264 0.149 Uiso 1 1 calc R
H5C H 1.3215 0.3336 0.1052 0.149 Uiso 1 1 calc R
C3 C 0.6182(3) 0.2834(5) 0.02718(13) 0.1084(10) Uani 1 1 d .
H3A H 0.5013 0.2733 0.0167 0.163 Uiso 1 1 calc R
H3B H 0.6473 0.4021 0.0338 0.163 Uiso 1 1 calc R
H3C H 0.6554 0.2188 0.0623 0.163 Uiso 1 1 calc R
C17 C 1.0934(2) 0.3112(2) 0.18120(8) 0.0586(5) Uani 1 1 d .
C12 C 1.0210(3) 0.2451(3) 0.22634(10) 0.0658(6) Uani 1 1 d .
C13 C 1.2631(3) 0.3354(3) 0.18729(9) 0.0672(6) Uani 1 1 d .
C11 C 0.6985(3) 0.2137(3) -0.02224(10) 0.0755(7) Uani 1 1 d .
C6 C 0.8662(2) 0.2280(3) -0.02018(8) 0.0614(5) Uani 1 1 d D
C7 C 0.9440(3) 0.1675(3) -0.06471(9) 0.0708(6) Uani 1 1 d .
C14 C 1.1210(3) 0.2006(3) 0.27809(10) 0.0810(7) Uani 1 1 d .
H14 H 1.0751 0.1554 0.3087 0.097 Uiso 1 1 calc R
C16 C 1.3571(3) 0.2890(3) 0.24019(12) 0.0829(7) Uani 1 1 d .
H16 H 1.4703 0.3034 0.2456 0.100 Uiso 1 1 calc R
C8 C 0.8471(4) 0.0888(3) -0.11261(11) 0.0907(8) Uani 1 1 d .
H8 H 0.8951 0.0459 -0.1431 0.109 Uiso 1 1 calc R
C15 C 1.2882(3) 0.2223(3) 0.28482(11) 0.0875(8) Uani 1 1 d .
H15 H 1.3545 0.1915 0.3199 0.105 Uiso 1 1 calc R
C9 C 0.6800(4) 0.0746(4) -0.11483(12) 0.0981(9) Uani 1 1 d .
H9 H 0.6156 0.0231 -0.1471 0.118 Uiso 1 1 calc R
C10 C 0.6090(3) 0.1355(4) -0.07005(12) 0.0926(8) Uani 1 1 d .
H10 H 0.4963 0.1234 -0.0721 0.111 Uiso 1 1 calc R

loop_
_atom_site_aniso_label
_atom_site_aniso_U_11
_atom_site_aniso_U_22
_atom_site_aniso_U_33
_atom_site_aniso_U_23
_atom_site_aniso_U_13
_atom_site_aniso_U_12
N2 0.0873(13) 0.0796(13) 0.0610(11) -0.0039(9) -0.0002(9) 0.0107(10)
N1 0.0910(13) 0.0828(14) 0.0619(11) 0.0098(9) 0.0065(9) -0.0093(10)
C1 0.0704(13) 0.0595(13) 0.0599(13) 0.0069(10) 0.0062(9) -0.0013(9)
C2 0.0897(18) 0.113(2) 0.1011(19) 0.0312(16) 0.0338(15) 0.0228(15)
C4 0.0802(16) 0.0935(19) 0.110(2) 0.0003(15) 0.0275(14) -0.0127(13)
C5 0.0962(18) 0.107(2) 0.1046(19) -0.0023(16) 0.0421(15) -0.0140(15)
C3 0.0922(18) 0.130(3) 0.110(2) -0.0007(18) 0.0363(16) 0.0106(16)
C17 0.0664(12) 0.0534(11) 0.0543(11) -0.0041(8) 0.0059(9) 0.0032(8)
C12 0.0730(13) 0.0539(11) 0.0707(13) -0.0029(9) 0.0132(10) -0.0027(9)
C13 0.0707(13) 0.0630(13) 0.0685(13) -0.0091(10) 0.0141(10) -0.0014(9)
C11 0.0755(15) 0.0706(15) 0.0787(15) 0.0139(11) 0.0084(12) 0.0053(11)
C6 0.0704(12) 0.0586(12) 0.0525(11) 0.0096(9) 0.0032(9) 0.0029(9)
C7 0.0797(14) 0.0660(14) 0.0661(13) 0.0174(10) 0.0108(11) 0.0113(10)
C14 0.111(2) 0.0688(14) 0.0647(14) 0.0041(10) 0.0178(13) 0.0033(13)
C16 0.0657(13) 0.0870(17) 0.0923(17) -0.0147(13) 0.0030(12) 0.0070(12)
C8 0.131(2) 0.0713(15) 0.0702(15) 0.0006(12) 0.0188(14) 0.0225(15)
C15 0.0989(19) 0.0869(17) 0.0685(15) 0.0007(12) -0.0086(13) 0.0194(14)
C9 0.118(2) 0.0816(18) 0.0815(17) -0.0066(14) -0.0207(15) -0.0039(16)
C10 0.0813(16) 0.0864(18) 0.102(2) 0.0090(15) -0.0058(14) -0.0023(13)

loop_
_atom_type_symbol
_atom_type_description
_atom_type_scat_dispersion_real
_atom_type_scat_dispersion_imag
_atom_type_scat_source
C C 0.0033 0.0016 'International Tables Vol C Tables 4.2.6.8 and 6.1.1.4'
H H 0.0000 0.0000 'International Tables Vol C Tables 4.2.6.8 and 6.1.1.4'
N N 0.0061 0.0033 'International Tables Vol C Tables 4.2.6.8 and 6.1.1.4'

loop_
_geom_angle_atom_site_label_1
_geom_angle_atom_site_label_2
_geom_angle_atom_site_label_3
_geom_angle
C1 N2 C17 134.1(2)
C1 N1 C6 136.1(2)
N2 C1 N1 170.0(2)
C7 C2 H2A 109.5
C7 C2 H2B 109.5
H2A C2 H2B 109.5
C7 C2 H2C 109.5
H2A C2 H2C 109.5
H2B C2 H2C 109.5
C12 C4 H4A 109.5
C12 C4 H4B 109.5
H4A C4 H4B 109.5
C12 C4 H4C 109.5
H4A C4 H4C 109.5
H4B C4 H4C 109.5
C13 C5 H5A 109.5
C13 C5 H5B 109.5
H5A C5 H5B 109.5
C13 C5 H5C 109.5
H5A C5 H5C 109.5
H5B C5 H5C 109.5
C11 C3 H3A 109.5
C11 C3 H3B 109.5
H3A C3 H3B 109.5
C11 C3 H3C 109.5
H3A C3 H3C 109.5
H3B C3 H3C 109.5
C12 C17 C13 121.98(19)
C12 C17 N2 117.75(18)
C13 C17 N2 120.15(18)
C14 C12 C17 118.3(2)
C14 C12 C4 120.4(2)
C17 C12 C4 121.3(2)
C16 C13 C17 117.1(2)
C16 C13 C5 122.1(2)
C17 C13 C5 120.8(2)
C10 C11 C6 117.7(2)
C10 C11 C3 121.6(2)
C6 C11 C3 120.8(2)
C11 C6 C7 122.5(2)
C11 C6 N1 121.8(2)
C7 C6 N1 115.54(19)
C6 C7 C8 117.6(2)
C6 C7 C2 121.3(2)
C8 C7 C2 121.1(2)
C15 C14 C12 120.6(2)
C15 C14 H14 119.7
C12 C14 H14 119.7
C15 C16 C13 121.7(2)
C15 C16 H16 119.2
C13 C16 H16 119.2
C9 C8 C7 120.0(2)
C9 C8 H8 120.0
C7 C8 H8 120.0
C16 C15 C14 120.3(2)
C16 C15 H15 119.9
C14 C15 H15 119.9
C10 C9 C8 120.4(2)
C10 C9 H9 119.8
C8 C9 H9 119.8
C9 C10 C11 121.8(2)
C9 C10 H10 119.1
C11 C10 H10 119.1

loop_
_geom_bond_atom_site_label_1
_geom_bond_atom_site_label_2
_geom_bond_distance
N2 C1 1.197(2)
N2 C17 1.412(2)
N1 C1 1.206(3)
N1 C6 1.422(3)
C2 C7 1.499(3)
C2 H2A 0.9600
C2 H2B 0.9600
C2 H2C 0.9600
C4 C12 1.505(3)
C4 H4A 0.9600
C4 H4B 0.9600
C4 H4C 0.9600
C5 C13 1.509(3)
C5 H5A 0.9600
C5 H5B 0.9600
C5 H5C 0.9600
C3 C11 1.519(3)
C3 H3A 0.9600
C3 H3B 0.9600
C3 H3C 0.9600
C17 C12 1.391(3)
C17 C13 1.400(3)
C12 C14 1.378(3)
C13 C16 1.381(3)
C11 C10 1.364(3)
C11 C6 1.385(3)
C6 C7 1.389(3)
C7 C8 1.393(3)
C14 C15 1.376(3)
C14 H14 0.9300
C16 C15 1.366(4)
C16 H16 0.9300
C8 C9 1.379(4)
C8 H8 0.9300
C15 H15 0.9300
C9 C10 1.363(4)
C9 H9 0.9300
C10 H10 0.9300

loop_
_geom_torsion_atom_site_label_1
_geom_torsion_atom_site_label_2
_geom_torsion_atom_site_label_3
_geom_torsion_atom_site_label_4
_geom_torsion
C17 N2 C1 N1 -122.3(12)
C6 N1 C1 N2 -136.4(12)
C1 N2 C17 C12 -123.4(3)
C1 N2 C17 C13 60.4(3)
C13 C17 C12 C14 -0.9(3)
N2 C17 C12 C14 -176.98(19)
C13 C17 C12 C4 180.0(2)
N2 C17 C12 C4 3.9(3)
C12 C17 C13 C16 0.7(3)
N2 C17 C13 C16 176.71(19)
C12 C17 C13 C5 -178.6(2)
N2 C17 C13 C5 -2.6(3)
C10 C11 C6 C7 0.6(3)
C3 C11 C6 C7 -179.4(2)
C10 C11 C6 N1 176.9(2)
C3 C11 C6 N1 -3.1(3)
C1 N1 C6 C11 39.1(4)
C1 N1 C6 C7 -144.3(3)
C11 C6 C7 C8 -0.5(3)
N1 C6 C7 C8 -177.03(19)
C11 C6 C7 C2 -179.9(2)
N1 C6 C7 C2 3.6(3)
C17 C12 C14 C15 0.4(3)
C4 C12 C14 C15 179.5(2)
C17 C13 C16 C15 -0.1(3)
C5 C13 C16 C15 179.3(2)
C6 C7 C8 C9 0.6(3)
C2 C7 C8 C9 179.9(2)
C13 C16 C15 C14 -0.4(4)
C12 C14 C15 C16 0.2(4)
C7 C8 C9 C10 -0.7(4)
C8 C9 C10 C11 0.8(4)
C6 C11 C10 C9 -0.7(4)
C3 C11 C10 C9 179.2(3)
